data_4503992
loop_
_publ_author_name
'Mori, Yutaka'
'Matsumoto, Akikazu'

_publ_section_title
;
 Molecular Stacking and Photoreactions of Fluorine-Substituted Benzyl
 Muconates in the Crystals
;
_journal_issue 2
_journal_name_full 'Crystal Growth &amp; Design'
_journal_page_first 377
_journal_paper_doi 10.1021/cg060643b
_journal_volume 7
_journal_year 2007
_chemical_formula_moiety 'C20 H16 F2 O4 '
_chemical_formula_sum 'C20 H16 F2 O4'
_chemical_formula_weight 358.33
_chemical_name_systematic
; 
 ? 
;
_space_group_IT_number 2
_symmetry_cell_setting triclinic
_symmetry_space_group_name_Hall '-P 1'
_symmetry_space_group_name_H-M 'P -1'
_atom_sites_solution_hydrogens geom
_atom_sites_solution_primary direct
_atom_sites_solution_secondary difmap
_audit_creation_method SHELXL-97
_cell_angle_alpha 93.71(3)
_cell_angle_beta 110.76(3)
_cell_angle_gamma 113.00(4)
_cell_formula_units_Z 4
_cell_length_a 11.446(5)
_cell_length_b 11.893(5)
_cell_length_c 15.502(8)
_cell_measurement_reflns_used 10788
_cell_measurement_temperature 296(2)
_cell_measurement_theta_max 27.6
_cell_measurement_theta_min 3.0
_cell_volume 1765.0(16)
_computing_cell_refinement PROCESS-AUTO
_computing_data_collection PROCESS-AUTO
_computing_data_reduction CrystalStructure
_computing_publication_material 'CrystalStructure 3.7.0'
_computing_structure_refinement 'SHELXL-97 (Sheldrick, 1997)'
_computing_structure_solution SIR92
_diffrn_ambient_temperature 296(2)
_diffrn_detector_area_resol_mean 10.00
_diffrn_measured_fraction_theta_full 0.990
_diffrn_measured_fraction_theta_max 0.990
_diffrn_measurement_device_type 'Rigaku RAXIS-RAPID'
_diffrn_measurement_method \w
_diffrn_radiation_monochromator graphite
_diffrn_radiation_source 'fine-focus sealed tube'
_diffrn_radiation_type MoK\a
_diffrn_radiation_wavelength 0.71075
_diffrn_reflns_av_R_equivalents 0.0000
_diffrn_reflns_av_sigmaI/netI 0.0535
_diffrn_reflns_limit_h_max 14
_diffrn_reflns_limit_h_min -14
_diffrn_reflns_limit_k_max 13
_diffrn_reflns_limit_k_min -15
_diffrn_reflns_limit_l_max 20
_diffrn_reflns_limit_l_min -20
_diffrn_reflns_number 8021
_diffrn_reflns_theta_full 27.48
_diffrn_reflns_theta_max 27.48
_diffrn_reflns_theta_min 3.02
_exptl_absorpt_coefficient_mu 0.107
_exptl_absorpt_correction_T_max 0.9894
_exptl_absorpt_correction_T_min 0.9534
_exptl_absorpt_correction_type none
_exptl_crystal_colour colorless
_exptl_crystal_density_diffrn 1.348
_exptl_crystal_density_method 'not measured'
_exptl_crystal_description block
_exptl_crystal_F_000 744
_exptl_crystal_size_max 0.45
_exptl_crystal_size_mid 0.40
_exptl_crystal_size_min 0.10
_refine_diff_density_max 0.194
_refine_diff_density_min -0.300
_refine_diff_density_rms 0.071
_refine_ls_extinction_method none
_refine_ls_goodness_of_fit_ref 0.882
_refine_ls_hydrogen_treatment constr
_refine_ls_matrix_type full
_refine_ls_number_parameters 470
_refine_ls_number_reflns 8021
_refine_ls_number_restraints 0
_refine_ls_restrained_S_all 0.882
_refine_ls_R_factor_all 0.1572
_refine_ls_R_factor_gt 0.0563
_refine_ls_shift/su_max 0.001
_refine_ls_shift/su_mean 0.000
_refine_ls_structure_factor_coef Fsqd
_refine_ls_weighting_details 'calc w=1/[\s^2^(Fo^2^)+(0.0881P)^2^+0.0000P] where P=(Fo^2^+2Fc^2^)/3'
_refine_ls_weighting_scheme calc
_refine_ls_wR_factor_gt 0.1369
_refine_ls_wR_factor_ref 0.1777
_reflns_number_gt 3062
_reflns_number_total 8021
_reflns_threshold_expression >2sigma(I)
_cod_data_source_file cg060643bsi20060925_055514.cif
_cod_data_source_block (E,E)-1
_cod_original_cell_volume 1765.1(14)
_cod_database_code 4503992

loop_
_symmetry_equiv_pos_as_xyz
'x, y, z'
'-x, -y, -z'

loop_
_atom_site_label
_atom_site_type_symbol
_atom_site_fract_x
_atom_site_fract_y
_atom_site_fract_z
_atom_site_U_iso_or_equiv
_atom_site_adp_type
_atom_site_occupancy
_atom_site_symmetry_multiplicity
_atom_site_calc_flag
_atom_site_refinement_flags
F8 F 2.56637(17) 1.48107(15) 0.38060(14) 0.0990(6) Uani 1 1 d .
F18 F 0.76586(19) 0.17453(15) 0.36644(15) 0.1073(6) Uani 1 1 d .
F28 F 2.47104(17) 1.26290(15) 0.13199(14) 0.1000(6) Uani 1 1 d .
F38 F 0.65149(17) -0.04024(15) 0.11117(14) 0.1023(6) Uani 1 1 d .
O1 O 1.9670(2) 0.80513(18) 0.37064(16) 0.0874(7) Uani 1 1 d .
O2 O 2.05590(17) 1.00960(15) 0.37335(12) 0.0624(5) Uani 1 1 d .
O3 O 1.35874(19) 0.84742(16) 0.37141(14) 0.0791(6) Uani 1 1 d .
O4 O 1.27417(17) 0.64385(15) 0.37424(12) 0.0588(5) Uani 1 1 d .
O5 O 1.85857(18) 0.58834(16) 0.10906(14) 0.0700(5) Uani 1 1 d .
O6 O 1.95624(16) 0.79699(14) 0.12758(12) 0.0568(4) Uani 1 1 d .
O7 O 1.26406(18) 0.63403(16) 0.13576(14) 0.0697(5) Uani 1 1 d .
O8 O 1.17103(16) 0.42701(14) 0.12517(12) 0.0599(5) Uani 1 1 d .
C1 C 1.9555(3) 0.9012(2) 0.37031(17) 0.0554(6) Uani 1 1 d .
C2 C 1.8321(3) 0.9147(2) 0.36585(18) 0.0610(7) Uani 1 1 d .
H2 H 1.8321 0.9927 0.3640 0.073 Uiso 1 1 calc R
C3 C 1.7204(2) 0.8200(2) 0.36437(17) 0.0566(6) Uani 1 1 d .
H3 H 1.7207 0.7420 0.3641 0.068 Uiso 1 1 calc R
C4 C 2.1850(2) 1.0087(2) 0.38079(19) 0.0609(7) Uani 1 1 d .
H4A H 2.1672 0.9479 0.3272 0.073 Uiso 1 1 calc R
H4B H 2.2256 0.9845 0.4385 0.073 Uiso 1 1 calc R
C5 C 2.2840(2) 1.1367(2) 0.38222(16) 0.0494(6) Uani 1 1 d .
C6 C 2.4095(3) 1.1527(2) 0.38019(18) 0.0590(7) Uani 1 1 d .
H6 H 2.4301 1.0845 0.3789 0.071 Uiso 1 1 calc R
C7 C 2.5046(3) 1.2687(2) 0.38003(18) 0.0649(7) Uani 1 1 d .
H7 H 2.5886 1.2792 0.3785 0.078 Uiso 1 1 calc R
C8 C 2.4720(3) 1.3667(2) 0.38219(19) 0.0654(7) Uani 1 1 d .
C9 C 2.3514(3) 1.3565(2) 0.3855(2) 0.0724(8) Uani 1 1 d .
H9 H 2.3327 1.4258 0.3875 0.087 Uiso 1 1 calc R
C10 C 2.2573(3) 1.2403(2) 0.38584(18) 0.0631(7) Uani 1 1 d .
H10 H 2.1744 1.2317 0.3886 0.076 Uiso 1 1 calc R
C11 C 1.3703(3) 0.7521(2) 0.37048(17) 0.0525(6) Uani 1 1 d .
C12 C 1.4905(2) 0.7368(2) 0.36746(17) 0.0557(6) Uani 1 1 d .
H12 H 1.4907 0.6588 0.3686 0.067 Uiso 1 1 calc R
C13 C 1.5981(2) 0.8299(2) 0.36316(17) 0.0557(6) Uani 1 1 d .
H13 H 1.5948 0.9064 0.3591 0.067 Uiso 1 1 calc R
C14 C 1.1561(3) 0.6524(2) 0.3842(2) 0.0652(7) Uani 1 1 d .
H14A H 1.1123 0.6861 0.3338 0.078 Uiso 1 1 calc R
H14B H 1.1871 0.7080 0.4446 0.078 Uiso 1 1 calc R
C15 C 1.0538(3) 0.5230(2) 0.37894(17) 0.0511(6) Uani 1 1 d .
C16 C 0.9168(3) 0.4741(3) 0.31391(19) 0.0651(7) Uani 1 1 d .
H16 H 0.8894 0.5211 0.2724 0.078 Uiso 1 1 calc R
C17 C 0.8202(3) 0.3576(3) 0.3093(2) 0.0718(8) Uani 1 1 d .
H17 H 0.7281 0.3251 0.2651 0.086 Uiso 1 1 calc R
C18 C 0.8623(3) 0.2912(3) 0.3705(2) 0.0686(8) Uani 1 1 d .
C19 C 0.9966(3) 0.3344(3) 0.4363(2) 0.0679(8) Uani 1 1 d .
H19 H 1.0226 0.2859 0.4768 0.081 Uiso 1 1 calc R
C20 C 1.0922(3) 0.4520(2) 0.44053(18) 0.0610(7) Uani 1 1 d .
H20 H 1.1838 0.4841 0.4854 0.073 Uiso 1 1 calc R
C21 C 1.8524(2) 0.6869(2) 0.11877(17) 0.0504(6) Uani 1 1 d .
C22 C 1.7317(3) 0.7010(2) 0.12109(18) 0.0577(7) Uani 1 1 d .
H22 H 1.7330 0.7798 0.1229 0.069 Uiso 1 1 calc R
C23 C 1.6216(2) 0.6065(2) 0.12067(17) 0.0546(6) Uani 1 1 d .
H23 H 1.6213 0.5280 0.1178 0.066 Uiso 1 1 calc R
C24 C 2.0792(2) 0.7920(2) 0.12515(18) 0.0553(6) Uani 1 1 d .
H24A H 2.0537 0.7346 0.0671 0.066 Uiso 1 1 calc R
H24B H 2.1210 0.7612 0.1784 0.066 Uiso 1 1 calc R
C25 C 2.1817(2) 0.9203(2) 0.12992(16) 0.0485(6) Uani 1 1 d .
C26 C 2.3195(2) 0.9450(2) 0.15605(17) 0.0566(7) Uani 1 1 d .
H26 H 2.3474 0.8831 0.1737 0.068 Uiso 1 1 calc R
C27 C 2.4164(3) 1.0594(2) 0.15649(19) 0.0670(7) Uani 1 1 d .
H27 H 2.5088 1.0750 0.1737 0.080 Uiso 1 1 calc R
C28 C 2.3742(3) 1.1493(2) 0.1312(2) 0.0666(7) Uani 1 1 d .
C29 C 2.2409(3) 1.1309(3) 0.1073(2) 0.0795(9) Uani 1 1 d .
H29 H 2.2151 1.1945 0.0920 0.095 Uiso 1 1 calc R
C30 C 2.1445(3) 1.0150(2) 0.1064(2) 0.0702(8) Uani 1 1 d .
H30 H 2.0525 1.0007 0.0896 0.084 Uiso 1 1 calc R
C31 C 1.2721(2) 0.5359(2) 0.12885(17) 0.0519(6) Uani 1 1 d .
C32 C 1.3914(2) 0.5215(2) 0.12456(18) 0.0575(7) Uani 1 1 d .
H32 H 1.3896 0.4425 0.1219 0.069 Uiso 1 1 calc R
C33 C 1.5015(2) 0.6159(2) 0.12438(17) 0.0557(6) Uani 1 1 d .
H33 H 1.5016 0.6943 0.1268 0.067 Uiso 1 1 calc R
C34 C 1.0503(2) 0.4341(2) 0.13093(19) 0.0598(7) Uani 1 1 d .
H34A H 1.0093 0.4683 0.0798 0.072 Uiso 1 1 calc R
H34B H 1.0782 0.4893 0.1908 0.072 Uiso 1 1 calc R
C35 C 0.9458(2) 0.3057(2) 0.12359(16) 0.0494(6) Uani 1 1 d .
C36 C 0.8054(3) 0.2710(2) 0.07589(17) 0.0582(7) Uani 1 1 d .
H36 H 0.7770 0.3272 0.0464 0.070 Uiso 1 1 calc R
C37 C 0.7062(3) 0.1549(2) 0.07102(18) 0.0653(7) Uani 1 1 d .
H37 H 0.6117 0.1319 0.0381 0.078 Uiso 1 1 calc R
C38 C 0.7498(3) 0.0751(2) 0.1154(2) 0.0655(7) Uani 1 1 d .
C39 C 0.8859(3) 0.1042(3) 0.1627(2) 0.0817(10) Uani 1 1 d .
H39 H 0.9127 0.0471 0.1919 0.098 Uiso 1 1 calc R
C40 C 0.9847(3) 0.2205(3) 0.16716(19) 0.0710(8) Uani 1 1 d .
H40 H 1.0788 0.2418 0.1999 0.085 Uiso 1 1 calc R

loop_
_atom_site_aniso_label
_atom_site_aniso_U_11
_atom_site_aniso_U_22
_atom_site_aniso_U_33
_atom_site_aniso_U_23
_atom_site_aniso_U_13
_atom_site_aniso_U_12
F8 0.0677(12) 0.0621(11) 0.1634(17) 0.0337(11) 0.0570(12) 0.0159(9)
F18 0.0865(13) 0.0596(11) 0.1850(19) 0.0283(11) 0.0838(13) 0.0166(10)
F28 0.0632(11) 0.0633(11) 0.1667(17) 0.0411(11) 0.0548(12) 0.0129(9)
F38 0.0705(12) 0.0627(11) 0.1754(18) 0.0407(11) 0.0657(13) 0.0159(10)
O1 0.0643(13) 0.0666(13) 0.160(2) 0.0499(13) 0.0637(13) 0.0373(11)
O2 0.0464(10) 0.0530(11) 0.0999(13) 0.0235(9) 0.0415(10) 0.0228(9)
O3 0.0689(13) 0.0555(12) 0.1421(18) 0.0388(11) 0.0635(13) 0.0356(11)
O4 0.0462(10) 0.0539(11) 0.0910(13) 0.0253(9) 0.0420(9) 0.0229(9)
O5 0.0574(11) 0.0476(10) 0.1178(15) 0.0220(10) 0.0489(11) 0.0238(9)
O6 0.0425(10) 0.0475(10) 0.0886(12) 0.0177(9) 0.0380(9) 0.0178(9)
O7 0.0573(12) 0.0480(11) 0.1162(15) 0.0222(10) 0.0486(11) 0.0235(9)
O8 0.0462(10) 0.0505(11) 0.0949(13) 0.0182(9) 0.0442(10) 0.0193(9)
C1 0.0483(15) 0.0556(16) 0.0748(17) 0.0250(13) 0.0334(13) 0.0263(14)
C2 0.0510(17) 0.0553(16) 0.0889(19) 0.0238(14) 0.0386(15) 0.0257(14)
C3 0.0492(16) 0.0541(16) 0.0730(17) 0.0186(13) 0.0310(14) 0.0235(14)
C4 0.0451(16) 0.0564(16) 0.091(2) 0.0175(14) 0.0363(15) 0.0241(14)
C5 0.0386(14) 0.0516(15) 0.0553(14) 0.0067(11) 0.0209(12) 0.0171(12)
C6 0.0512(16) 0.0540(16) 0.0811(18) 0.0115(13) 0.0334(14) 0.0275(14)
C7 0.0425(15) 0.0596(17) 0.093(2) 0.0098(15) 0.0359(15) 0.0166(14)
C8 0.0478(17) 0.0492(16) 0.090(2) 0.0141(14) 0.0294(15) 0.0126(14)
C9 0.0574(18) 0.0507(17) 0.114(2) 0.0195(16) 0.0370(17) 0.0269(15)
C10 0.0490(16) 0.0598(17) 0.090(2) 0.0147(14) 0.0330(15) 0.0292(14)
C11 0.0444(15) 0.0501(15) 0.0689(16) 0.0185(12) 0.0296(13) 0.0203(13)
C12 0.0476(16) 0.0510(15) 0.0779(17) 0.0192(13) 0.0334(14) 0.0236(13)
C13 0.0464(15) 0.0533(15) 0.0724(17) 0.0178(13) 0.0307(14) 0.0212(13)
C14 0.0543(17) 0.0649(18) 0.099(2) 0.0252(15) 0.0494(16) 0.0318(15)
C15 0.0465(15) 0.0558(15) 0.0634(16) 0.0165(12) 0.0358(13) 0.0224(13)
C16 0.0546(17) 0.079(2) 0.0686(18) 0.0251(15) 0.0323(15) 0.0286(16)
C17 0.0462(17) 0.079(2) 0.076(2) 0.0079(16) 0.0258(15) 0.0153(16)
C18 0.0619(19) 0.0506(17) 0.107(2) 0.0156(16) 0.0561(18) 0.0193(16)
C19 0.0634(19) 0.0711(19) 0.098(2) 0.0380(16) 0.0503(18) 0.0390(17)
C20 0.0471(16) 0.0679(18) 0.0786(19) 0.0211(14) 0.0335(14) 0.0283(15)
C21 0.0421(14) 0.0443(15) 0.0655(16) 0.0121(12) 0.0280(12) 0.0150(12)
C22 0.0460(16) 0.0485(15) 0.0853(19) 0.0180(13) 0.0328(14) 0.0219(13)
C23 0.0456(15) 0.0482(15) 0.0763(18) 0.0147(13) 0.0330(14) 0.0198(13)
C24 0.0426(15) 0.0543(15) 0.0778(18) 0.0145(13) 0.0347(14) 0.0213(13)
C25 0.0417(15) 0.0484(15) 0.0563(15) 0.0102(12) 0.0250(12) 0.0170(12)
C26 0.0411(15) 0.0510(15) 0.0825(19) 0.0175(13) 0.0290(14) 0.0216(13)
C27 0.0399(15) 0.0591(17) 0.098(2) 0.0108(15) 0.0342(15) 0.0148(14)
C28 0.0491(17) 0.0467(16) 0.099(2) 0.0195(14) 0.0386(16) 0.0089(14)
C29 0.0553(19) 0.0667(19) 0.122(3) 0.0456(18) 0.0360(18) 0.0289(17)
C30 0.0407(15) 0.0661(18) 0.105(2) 0.0342(16) 0.0303(15) 0.0230(14)
C31 0.0440(15) 0.0468(15) 0.0656(16) 0.0115(12) 0.0275(13) 0.0167(13)
C32 0.0446(15) 0.0472(15) 0.0860(19) 0.0142(13) 0.0356(14) 0.0181(13)
C33 0.0438(15) 0.0468(15) 0.0795(18) 0.0130(13) 0.0314(14) 0.0180(13)
C34 0.0445(15) 0.0543(16) 0.0850(19) 0.0090(13) 0.0373(14) 0.0178(13)
C35 0.0430(15) 0.0522(15) 0.0578(15) 0.0102(12) 0.0292(12) 0.0187(13)
C36 0.0446(15) 0.0609(17) 0.0734(18) 0.0254(13) 0.0263(14) 0.0243(14)
C37 0.0378(15) 0.0656(18) 0.0788(19) 0.0129(15) 0.0201(14) 0.0140(14)
C38 0.0497(17) 0.0528(17) 0.099(2) 0.0221(15) 0.0424(16) 0.0165(15)
C39 0.059(2) 0.079(2) 0.129(3) 0.059(2) 0.0491(19) 0.0372(18)
C40 0.0408(15) 0.083(2) 0.094(2) 0.0339(17) 0.0311(15) 0.0276(16)

loop_
_atom_type_symbol
_atom_type_description
_atom_type_scat_dispersion_real
_atom_type_scat_dispersion_imag
_atom_type_scat_source
C C 0.0033 0.0016 'International Tables Vol C Tables 4.2.6.8 and 6.1.1.4'
H H 0.0000 0.0000 'International Tables Vol C Tables 4.2.6.8 and 6.1.1.4'
O O 0.0106 0.0060 'International Tables Vol C Tables 4.2.6.8 and 6.1.1.4'
F F 0.0171 0.0103 'International Tables Vol C Tables 4.2.6.8 and 6.1.1.4'

loop_
_geom_angle_atom_site_label_1
_geom_angle_atom_site_label_2
_geom_angle_atom_site_label_3
_geom_angle
C1 O2 C4 116.78(18)
C11 O4 C14 115.06(18)
C21 O6 C24 116.05(18)
C31 O8 C34 115.62(18)
O1 C1 O2 123.1(2)
O1 C1 C2 125.1(2)
O2 C1 C2 111.8(2)
C3 C2 C1 122.5(2)
C3 C2 H2 118.8
C1 C2 H2 118.8
C2 C3 C13 124.4(2)
C2 C3 H3 117.8
C13 C3 H3 117.8
O2 C4 C5 109.34(19)
O2 C4 H4A 109.8
C5 C4 H4A 109.8
O2 C4 H4B 109.8
C5 C4 H4B 109.8
H4A C4 H4B 108.3
C10 C5 C6 118.2(2)
C10 C5 C4 123.5(2)
C6 C5 C4 118.3(2)
C7 C6 C5 121.0(2)
C7 C6 H6 119.5
C5 C6 H6 119.5
C8 C7 C6 118.3(2)
C8 C7 H7 120.8
C6 C7 H7 120.8
C7 C8 C9 123.1(3)
C7 C8 F8 117.8(2)
C9 C8 F8 119.1(2)
C8 C9 C10 118.2(3)
C8 C9 H9 120.9
C10 C9 H9 120.9
C9 C10 C5 121.2(2)
C9 C10 H10 119.4
C5 C10 H10 119.4
O3 C11 O4 123.4(2)
O3 C11 C12 125.3(2)
O4 C11 C12 111.2(2)
C13 C12 C11 122.4(2)
C13 C12 H12 118.8
C11 C12 H12 118.8
C12 C13 C3 124.0(2)
C12 C13 H13 118.0
C3 C13 H13 118.0
O4 C14 C15 108.37(19)
O4 C14 H14A 110.0
C15 C14 H14A 110.0
O4 C14 H14B 110.0
C15 C14 H14B 110.0
H14A C14 H14B 108.4
C16 C15 C20 118.5(2)
C16 C15 C14 120.0(2)
C20 C15 C14 121.5(2)
C17 C16 C15 121.3(3)
C17 C16 H16 119.3
C15 C16 H16 119.3
C18 C17 C16 118.3(3)
C18 C17 H17 120.9
C16 C17 H17 120.9
C17 C18 C19 123.1(3)
C17 C18 F18 118.6(3)
C19 C18 F18 118.3(3)
C18 C19 C20 117.9(3)
C18 C19 H19 121.0
C20 C19 H19 121.0
C19 C20 C15 120.9(3)
C19 C20 H20 119.6
C15 C20 H20 119.6
O5 C21 O6 123.1(2)
O5 C21 C22 124.8(2)
O6 C21 C22 112.2(2)
C23 C22 C21 122.7(2)
C23 C22 H22 118.7
C21 C22 H22 118.7
C22 C23 C33 124.8(2)
C22 C23 H23 117.6
C33 C23 H23 117.6
O6 C24 C25 109.76(19)
O6 C24 H24A 109.7
C25 C24 H24A 109.7
O6 C24 H24B 109.7
C25 C24 H24B 109.7
H24A C24 H24B 108.2
C30 C25 C26 117.9(2)
C30 C25 C24 123.0(2)
C26 C25 C24 119.0(2)
C27 C26 C25 121.2(2)
C27 C26 H26 119.4
C25 C26 H26 119.4
C28 C27 C26 118.7(2)
C28 C27 H27 120.6
C26 C27 H27 120.6
C29 C28 C27 122.4(3)
C29 C28 F28 119.2(2)
C27 C28 F28 118.4(2)
C28 C29 C30 118.2(3)
C28 C29 H29 120.9
C30 C29 H29 120.9
C25 C30 C29 121.5(3)
C25 C30 H30 119.2
C29 C30 H30 119.2
O7 C31 O8 122.8(2)
O7 C31 C32 124.8(2)
O8 C31 C32 112.4(2)
C33 C32 C31 122.9(2)
C33 C32 H32 118.6
C31 C32 H32 118.6
C32 C33 C23 124.9(2)
C32 C33 H33 117.6
C23 C33 H33 117.6
O8 C34 C35 109.43(19)
O8 C34 H34A 109.8
C35 C34 H34A 109.8
O8 C34 H34B 109.8
C35 C34 H34B 109.8
H34A C34 H34B 108.2
C36 C35 C40 117.9(2)
C36 C35 C34 120.0(2)
C40 C35 C34 122.0(2)
C35 C36 C37 121.4(2)
C35 C36 H36 119.3
C37 C36 H36 119.3
C38 C37 C36 118.4(2)
C38 C37 H37 120.8
C36 C37 H37 120.8
C39 C38 C37 122.5(3)
C39 C38 F38 118.9(2)
C37 C38 F38 118.6(3)
C38 C39 C40 118.8(2)
C38 C39 H39 120.6
C40 C39 H39 120.6
C39 C40 C35 120.9(3)
C39 C40 H40 119.5
C35 C40 H40 119.5

loop_
_geom_bond_atom_site_label_1
_geom_bond_atom_site_label_2
_geom_bond_distance
F8 C8 1.376(3)
F18 C18 1.375(3)
F28 C28 1.368(3)
F38 C38 1.372(3)
O1 C1 1.201(3)
O2 C1 1.335(3)
O2 C4 1.446(3)
O3 C11 1.192(3)
O4 C11 1.349(3)
O4 C14 1.454(3)
O5 C21 1.204(3)
O6 C21 1.339(3)
O6 C24 1.445(3)
O7 C31 1.206(3)
O8 C31 1.339(3)
O8 C34 1.450(3)
C1 C2 1.460(3)
C2 C3 1.325(3)
C2 H2 0.9300
C3 C13 1.443(3)
C3 H3 0.9300
C4 C5 1.495(3)
C4 H4A 0.9700
C4 H4B 0.9700
C5 C10 1.383(3)
C5 C6 1.386(3)
C6 C7 1.384(3)
C6 H6 0.9300
C7 C8 1.357(3)
C7 H7 0.9300
C8 C9 1.358(4)
C9 C10 1.383(3)
C9 H9 0.9300
C10 H10 0.9300
C11 C12 1.471(3)
C12 C13 1.323(3)
C12 H12 0.9300
C13 H13 0.9300
C14 C15 1.501(3)
C14 H14A 0.9700
C14 H14B 0.9700
C15 C16 1.380(3)
C15 C20 1.384(3)
C16 C17 1.372(4)
C16 H16 0.9300
C17 C18 1.351(4)
C17 H17 0.9300
C18 C19 1.368(4)
C19 C20 1.379(3)
C19 H19 0.9300
C20 H20 0.9300
C21 C22 1.467(3)
C22 C23 1.318(3)
C22 H22 0.9300
C23 C33 1.442(3)
C23 H23 0.9300
C24 C25 1.495(3)
C24 H24A 0.9700
C24 H24B 0.9700
C25 C30 1.379(3)
C25 C26 1.382(3)
C26 C27 1.377(3)
C26 H26 0.9300
C27 C28 1.360(3)
C27 H27 0.9300
C28 C29 1.357(4)
C29 C30 1.384(4)
C29 H29 0.9300
C30 H30 0.9300
C31 C32 1.465(3)
C32 C33 1.321(3)
C32 H32 0.9300
C33 H33 0.9300
C34 C35 1.494(3)
C34 H34A 0.9700
C34 H34B 0.9700
C35 C36 1.378(3)
C35 C40 1.381(3)
C36 C37 1.380(3)
C36 H36 0.9300
C37 C38 1.354(3)
C37 H37 0.9300
C38 C39 1.349(4)
C39 C40 1.381(4)
C39 H39 0.9300
C40 H40 0.9300

loop_
_geom_torsion_atom_site_label_1
_geom_torsion_atom_site_label_2
_geom_torsion_atom_site_label_3
_geom_torsion_atom_site_label_4
_geom_torsion
C4 O2 C1 O1 -2.3(4)
C4 O2 C1 C2 178.2(2)
O1 C1 C2 C3 2.0(4)
O2 C1 C2 C3 -178.5(2)
C1 C2 C3 C13 177.9(2)
C1 O2 C4 C5 179.4(2)
O2 C4 C5 C10 6.2(3)
O2 C4 C5 C6 -174.1(2)
C10 C5 C6 C7 -1.2(4)
C4 C5 C6 C7 179.1(2)
C5 C6 C7 C8 0.2(4)
C6 C7 C8 C9 0.7(4)
C6 C7 C8 F8 -179.1(2)
C7 C8 C9 C10 -0.6(5)
F8 C8 C9 C10 179.2(2)
C8 C9 C10 C5 -0.5(4)
C6 C5 C10 C9 1.3(4)
C4 C5 C10 C9 -179.0(3)
C14 O4 C11 O3 -2.8(4)
C14 O4 C11 C12 175.8(2)
O3 C11 C12 C13 -1.7(4)
O4 C11 C12 C13 179.7(2)
C11 C12 C13 C3 177.1(2)
C2 C3 C13 C12 -175.7(3)
C11 O4 C14 C15 175.3(2)
O4 C14 C15 C16 -125.6(2)
O4 C14 C15 C20 56.8(3)
C20 C15 C16 C17 -0.5(4)
C14 C15 C16 C17 -178.2(2)
C15 C16 C17 C18 0.3(4)
C16 C17 C18 C19 -0.5(4)
C16 C17 C18 F18 179.8(2)
C17 C18 C19 C20 1.0(4)
F18 C18 C19 C20 -179.3(2)
C18 C19 C20 C15 -1.2(4)
C16 C15 C20 C19 1.0(4)
C14 C15 C20 C19 178.6(2)
C24 O6 C21 O5 -0.2(3)
C24 O6 C21 C22 -179.4(2)
O5 C21 C22 C23 5.9(4)
O6 C21 C22 C23 -174.9(2)
C21 C22 C23 C33 179.0(2)
C21 O6 C24 C25 176.63(19)
O6 C24 C25 C30 -20.8(3)
O6 C24 C25 C26 161.4(2)
C30 C25 C26 C27 -1.5(4)
C24 C25 C26 C27 176.4(2)
C25 C26 C27 C28 0.5(4)
C26 C27 C28 C29 1.3(4)
C26 C27 C28 F28 179.9(2)
C27 C28 C29 C30 -1.8(5)
F28 C28 C29 C30 179.6(3)
C26 C25 C30 C29 1.0(4)
C24 C25 C30 C29 -176.9(3)
C28 C29 C30 C25 0.7(5)
C34 O8 C31 O7 -0.5(3)
C34 O8 C31 C32 178.8(2)
O7 C31 C32 C33 -2.6(4)
O8 C31 C32 C33 178.0(2)
C31 C32 C33 C23 179.7(2)
C22 C23 C33 C32 -179.6(3)
C31 O8 C34 C35 178.65(19)
O8 C34 C35 C36 -143.6(2)
O8 C34 C35 C40 39.5(3)
C40 C35 C36 C37 -0.3(4)
C34 C35 C36 C37 -177.4(2)
C35 C36 C37 C38 0.7(4)
C36 C37 C38 C39 -0.9(4)
C36 C37 C38 F38 179.6(2)
C37 C38 C39 C40 0.8(5)
F38 C38 C39 C40 -179.8(3)
C38 C39 C40 C35 -0.4(5)
C36 C35 C40 C39 0.2(4)
C34 C35 C40 C39 177.2(3)
